data_7201174
loop_
_publ_author_name
'Han, Zheng-Bo'
'Zhang, Guo-Xin'
'Zeng, Ming-Hua'
'Ge, Chun-Hua'
'Zou, Xiao-Hong'
'Han, Guang-Xi'

_publ_section_title
;
 Synthesis, crystal structure and magnetic properties of two 3-D
 gadolinium complexes
;
_journal_issue 12
_journal_name_full CrystEngComm
_journal_page_first 2629
_journal_paper_doi 10.1039/b905663g
_journal_volume 11
_journal_year 2009
_chemical_formula_sum 'C15 H25 Gd N4 O13'
_chemical_formula_weight 626.64
_chemical_name_systematic
;
?
;
_space_group_IT_number 2
_symmetry_cell_setting triclinic
_symmetry_space_group_name_Hall '-P 1'
_symmetry_space_group_name_H-M 'P -1'
_atom_sites_solution_hydrogens geom
_atom_sites_solution_primary direct
_atom_sites_solution_secondary difmap
_audit_creation_method SHELXL-97
_cell_angle_alpha 111.951(11)
_cell_angle_beta 104.938(13)
_cell_angle_gamma 91.576(16)
_cell_formula_units_Z 2
_cell_length_a 7.9626(18)
_cell_length_b 12.1331(19)
_cell_length_c 13.3182(12)
_cell_measurement_temperature 293(2)
_cell_volume 1142.0(4)
_computing_cell_refinement 'Bruker XSCANS'
_computing_data_collection 'Bruker XSCANS'
_computing_data_reduction 'Bruker XSCANS'
_computing_molecular_graphics 'SHELXTL (Bruker, 2001)'
_computing_publication_material 'SHELXTL (Bruker, 2001)'
_computing_structure_refinement 'SHELXL-97 (Sheldrick, 1997)'
_computing_structure_solution 'SHELXS-97 (Sheldrick, 1997)'
_diffrn_ambient_temperature 293(2)
_diffrn_measured_fraction_theta_full 0.972
_diffrn_measured_fraction_theta_max 0.972
_diffrn_measurement_device_type 'Bruke P4 diffractometer'
_diffrn_measurement_method '\w scan'
_diffrn_radiation_monochromator graphite
_diffrn_radiation_source 'fine-focus sealed tube'
_diffrn_radiation_type MoK\a
_diffrn_radiation_wavelength 0.71073
_diffrn_reflns_av_R_equivalents 0.0341
_diffrn_reflns_av_sigmaI/netI 0.0403
_diffrn_reflns_limit_h_max 9
_diffrn_reflns_limit_h_min -1
_diffrn_reflns_limit_k_max 13
_diffrn_reflns_limit_k_min -13
_diffrn_reflns_limit_l_max 16
_diffrn_reflns_limit_l_min -16
_diffrn_reflns_number 5357
_diffrn_reflns_theta_full 26.01
_diffrn_reflns_theta_max 26.01
_diffrn_reflns_theta_min 1.83
_diffrn_standards_decay_% 0
_diffrn_standards_interval_count 97
_diffrn_standards_number 3
_exptl_absorpt_coefficient_mu 2.975
_exptl_absorpt_correction_T_max 0.5415
_exptl_absorpt_correction_T_min 0.4065
_exptl_absorpt_correction_type psi-scan
_exptl_crystal_colour colorless
_exptl_crystal_density_diffrn 1.822
_exptl_crystal_density_method 'not measured'
_exptl_crystal_description block
_exptl_crystal_F_000 622
_exptl_crystal_size_max 0.37
_exptl_crystal_size_mid 0.32
_exptl_crystal_size_min 0.23
_refine_diff_density_max 2.715
_refine_diff_density_min -2.932
_refine_diff_density_rms 0.212
_refine_ls_extinction_method none
_refine_ls_goodness_of_fit_ref 1.113
_refine_ls_hydrogen_treatment constr
_refine_ls_matrix_type full
_refine_ls_number_parameters 306
_refine_ls_number_reflns 4368
_refine_ls_number_restraints 0
_refine_ls_restrained_S_all 1.113
_refine_ls_R_factor_all 0.0417
_refine_ls_R_factor_gt 0.0384
_refine_ls_shift/su_max 0.003
_refine_ls_shift/su_mean 0.000
_refine_ls_structure_factor_coef Fsqd
_refine_ls_weighting_details 'calc w=1/[\s^2^(Fo^2^)+(0.0654P)^2^+2.2967P] where P=(Fo^2^+2Fc^2^)/3'
_refine_ls_weighting_scheme calc
_refine_ls_wR_factor_gt 0.1021
_refine_ls_wR_factor_ref 0.1040
_reflns_number_gt 4109
_reflns_number_total 4368
_reflns_threshold_expression >2sigma(I)
_cod_data_source_file b905663g.txt
_cod_data_source_block 1
_cod_original_cell_volume 1142.0(3)
_cod_original_sg_symbol_H-M P-1
_cod_database_code 7201174

loop_
_symmetry_equiv_pos_as_xyz
'x, y, z'
'-x, -y, -z'

loop_
_atom_site_label
_atom_site_type_symbol
_atom_site_fract_x
_atom_site_fract_y
_atom_site_fract_z
_atom_site_U_iso_or_equiv
_atom_site_adp_type
_atom_site_occupancy
_atom_site_symmetry_multiplicity
_atom_site_calc_flag
_atom_site_refinement_flags
_atom_site_disorder_assembly
_atom_site_disorder_group
Gd1 Gd 0.25130(2) 1.018718(18) -0.010579(16) 0.01748(11) Uani 1 1 d . . .
C1 C 0.6638(8) 0.6032(5) 0.4448(4) 0.0295(11) Uani 1 1 d . . .
C2 C 0.6360(8) 0.7982(5) 0.4330(5) 0.0299(12) Uani 1 1 d . . .
C3 C 0.4671(8) 0.6183(5) 0.2775(5) 0.0346(12) Uani 1 1 d . . .
C4 C 0.8556(7) 0.7838(5) 0.5908(4) 0.0321(12) Uani 1 1 d . . .
H4A H 0.9235 0.8471 0.5843 0.039 Uiso 1 1 calc R . .
H4B H 0.9321 0.7248 0.5987 0.039 Uiso 1 1 calc R . .
C5 C 0.7966(8) 0.8363(6) 0.6960(4) 0.0393(14) Uani 1 1 d . . .
H5A H 0.7085 0.8877 0.6852 0.047 Uiso 1 1 calc R . .
H5B H 0.7440 0.7721 0.7096 0.047 Uiso 1 1 calc R . .
C6 C 0.9492(7) 0.9078(5) 0.7965(4) 0.0251(10) Uani 1 1 d . . .
C7 C 0.4262(8) 0.8142(6) 0.2715(5) 0.0338(12) Uani 1 1 d . . .
H7A H 0.4137 0.8905 0.3265 0.041 Uiso 1 1 calc R . .
H7B H 0.3099 0.7740 0.2236 0.041 Uiso 1 1 calc R . .
C8 C 0.5333(8) 0.8358(6) 0.1999(6) 0.0390(14) Uani 1 1 d . . .
H8A H 0.6473 0.8798 0.2486 0.047 Uiso 1 1 calc R . .
H8B H 0.5518 0.7592 0.1482 0.047 Uiso 1 1 calc R . .
C9 C 0.4442(7) 0.9053(5) 0.1331(4) 0.0252(10) Uani 1 1 d . . .
C10 C 0.5006(8) 0.4211(5) 0.2852(5) 0.0333(12) Uani 1 1 d . . .
H10A H 0.3861 0.3986 0.2297 0.040 Uiso 1 1 calc R . .
H10B H 0.4967 0.3892 0.3416 0.040 Uiso 1 1 calc R . .
C11 C 0.6379(8) 0.3677(5) 0.2279(6) 0.0403(14) Uani 1 1 d . . .
H11A H 0.6524 0.4085 0.1799 0.048 Uiso 1 1 calc R . .
H11B H 0.7491 0.3828 0.2855 0.048 Uiso 1 1 calc R . .
C12 C 0.5951(7) 0.2349(5) 0.1574(4) 0.0267(10) Uani 1 1 d . . .
C13 C 0.2645(14) 0.8162(12) -0.4696(11) 0.097(4) Uani 1 1 d . . .
H13A H 0.2810 0.9003 -0.4540 0.145 Uiso 1 1 calc R . .
H13B H 0.3732 0.7847 -0.4726 0.145 Uiso 1 1 calc R . .
H13C H 0.2268 0.8049 -0.4108 0.145 Uiso 1 1 calc R . .
C14 C 0.067(2) 0.6198(10) -0.6348(14) 0.131(7) Uani 1 1 d . . .
H14A H -0.0178 0.6014 -0.7067 0.196 Uiso 1 1 calc R . .
H14B H 0.0144 0.5963 -0.5874 0.196 Uiso 1 1 calc R . .
H14C H 0.1650 0.5771 -0.6458 0.196 Uiso 1 1 calc R . .
C15 C 0.0528(13) 0.8214(12) -0.6355(13) 0.092(4) Uani 1 1 d . . .
H15A H 0.0743 0.9048 -0.6036 0.110 Uiso 1 1 calc R . .
N1 N 0.5413(6) 0.5531(4) 0.3399(4) 0.0267(9) Uani 1 1 d . . .
N2 N 0.7099(6) 0.7265(4) 0.4865(4) 0.0278(9) Uani 1 1 d . . .
N4 N 0.1297(10) 0.7528(7) -0.5793(7) 0.068(2) Uani 1 1 d . . .
N3 N 0.5107(7) 0.7404(4) 0.3306(4) 0.0291(10) Uani 1 1 d . . .
O1 O 1.0769(5) 0.9562(4) 0.7854(3) 0.0357(9) Uani 1 1 d . . .
O2 O 0.9452(4) 0.9132(3) 0.8946(3) 0.0256(7) Uani 1 1 d . . .
O3 O 0.4439(5) 0.1845(3) 0.1401(3) 0.0303(8) Uani 1 1 d . . .
O4 O 0.7152(5) 0.1850(3) 0.1200(3) 0.0321(8) Uani 1 1 d . . .
O5 O 0.5320(5) 0.9489(3) 0.0862(3) 0.0270(7) Uani 1 1 d . . .
O6 O 0.2859(5) 0.9172(4) 0.1219(3) 0.0315(8) Uani 1 1 d . . .
O7 O 0.3673(7) 0.5698(5) 0.1835(4) 0.0563(13) Uani 1 1 d . . .
O8 O 0.7278(7) 0.5441(4) 0.4961(4) 0.0512(13) Uani 1 1 d . . .
O9 O 0.6782(7) 0.9059(4) 0.4746(4) 0.0498(12) Uani 1 1 d . . .
O10 O -0.0640(19) 0.7548(14) -0.7476(12) 0.189(6) Uani 1 1 d . . .
O1W O 0.1510(6) 1.1929(4) -0.0405(4) 0.0440(10) Uani 1 1 d . . .
O2W O 0.0021(13) 1.3431(8) 0.1157(10) 0.097(3) Uani 0.75 1 d P . .
O3W O 0.802(4) 0.553(4) 0.0676(18) 0.124(16) Uani 0.25 1 d P . .
O4W O 0.921(6) 0.495(4) 0.059(4) 0.31(2) Uiso 0.50 1 d P . .
O5W O 0.074(3) 1.2708(17) 0.0054(16) 0.114(6) Uiso 0.50 1 d P . .

loop_
_atom_site_aniso_label
_atom_site_aniso_U_11
_atom_site_aniso_U_22
_atom_site_aniso_U_33
_atom_site_aniso_U_23
_atom_site_aniso_U_13
_atom_site_aniso_U_12
Gd1 0.01203(14) 0.01864(15) 0.01895(14) 0.00565(10) 0.00269(9) 0.00022(9)
C1 0.033(3) 0.027(3) 0.025(2) 0.008(2) 0.007(2) 0.009(2)
C2 0.036(3) 0.027(3) 0.028(3) 0.010(2) 0.012(2) 0.005(2)
C3 0.034(3) 0.037(3) 0.031(3) 0.013(2) 0.008(2) 0.004(2)
C4 0.027(3) 0.035(3) 0.024(3) 0.004(2) 0.002(2) 0.003(2)
C5 0.027(3) 0.056(4) 0.022(3) 0.005(2) 0.003(2) -0.010(3)
C6 0.022(2) 0.029(3) 0.021(2) 0.0071(19) 0.0066(19) 0.004(2)
C7 0.032(3) 0.044(3) 0.036(3) 0.025(3) 0.012(2) 0.012(3)
C8 0.031(3) 0.056(4) 0.051(3) 0.039(3) 0.018(3) 0.018(3)
C9 0.024(2) 0.026(3) 0.028(2) 0.014(2) 0.008(2) 0.006(2)
C10 0.036(3) 0.020(3) 0.038(3) 0.004(2) 0.012(2) 0.001(2)
C11 0.035(3) 0.020(3) 0.054(4) -0.002(2) 0.020(3) -0.002(2)
C12 0.023(2) 0.023(3) 0.025(2) 0.0024(19) 0.003(2) 0.001(2)
C13 0.060(6) 0.124(10) 0.128(10) 0.066(8) 0.037(7) 0.010(6)
C14 0.193(16) 0.091(9) 0.228(17) 0.121(11) 0.164(15) 0.087(10)
C15 0.053(6) 0.097(8) 0.152(11) 0.081(8) 0.025(7) 0.014(5)
N1 0.028(2) 0.020(2) 0.023(2) 0.0035(16) 0.0009(17) -0.0004(17)
N2 0.032(2) 0.023(2) 0.021(2) 0.0045(17) 0.0010(18) 0.0016(18)
N4 0.055(4) 0.065(5) 0.098(6) 0.038(4) 0.033(4) 0.013(4)
N3 0.035(3) 0.028(2) 0.025(2) 0.0138(18) 0.0053(19) 0.005(2)
O1 0.027(2) 0.047(2) 0.0264(18) 0.0135(17) 0.0002(15) -0.0112(18)
O2 0.0178(16) 0.0330(19) 0.0187(16) 0.0035(13) 0.0032(13) 0.0026(14)
O3 0.0224(18) 0.0233(18) 0.036(2) 0.0017(15) 0.0078(15) -0.0028(15)
O4 0.0231(18) 0.0227(18) 0.038(2) 0.0002(15) 0.0061(16) 0.0025(15)
O5 0.0229(18) 0.0303(19) 0.0307(18) 0.0140(15) 0.0100(15) 0.0011(15)
O6 0.0236(19) 0.041(2) 0.042(2) 0.0269(18) 0.0135(16) 0.0102(16)
O7 0.059(3) 0.051(3) 0.033(2) 0.009(2) -0.018(2) -0.005(2)
O8 0.071(3) 0.036(2) 0.041(2) 0.0201(19) -0.001(2) 0.014(2)
O9 0.068(3) 0.023(2) 0.048(3) 0.0097(18) 0.007(2) -0.003(2)
O10 0.176(13) 0.192(14) 0.182(13) 0.087(11) 0.000(11) 0.062(11)
O1W 0.054(3) 0.034(2) 0.048(2) 0.0194(19) 0.014(2) 0.020(2)
O2W 0.080(6) 0.054(5) 0.165(10) 0.030(6) 0.069(7) 0.015(4)
O3W 0.081(19) 0.21(4) 0.021(10) -0.017(15) 0.012(11) 0.05(2)

loop_
_atom_type_symbol
_atom_type_description
_atom_type_scat_dispersion_real
_atom_type_scat_dispersion_imag
_atom_type_scat_source
C C 0.0033 0.0016 'International Tables Vol C Tables 4.2.6.8 and 6.1.1.4'
H H 0.0000 0.0000 'International Tables Vol C Tables 4.2.6.8 and 6.1.1.4'
N N 0.0061 0.0033 'International Tables Vol C Tables 4.2.6.8 and 6.1.1.4'
O O 0.0106 0.0060 'International Tables Vol C Tables 4.2.6.8 and 6.1.1.4'
Gd Gd -0.1653 3.9035 'International Tables Vol C Tables 4.2.6.8 and 6.1.1.4'

loop_
_geom_angle_atom_site_label_1
_geom_angle_atom_site_label_2
_geom_angle_atom_site_label_3
_geom_angle
_geom_angle_site_symmetry_1
_geom_angle_site_symmetry_3
_geom_angle_publ_flag
O5 Gd1 O3 76.57(13) 2_675 1_565 ?
O5 Gd1 O1W 83.94(15) 2_675 . ?
O3 Gd1 O1W 75.19(15) 1_565 . ?
O5 Gd1 O4 78.90(13) 2_675 2_665 ?
O3 Gd1 O4 134.23(13) 1_565 2_665 ?
O1W Gd1 O4 139.17(15) . 2_665 ?
O5 Gd1 O2 152.74(13) 2_675 2_676 ?
O3 Gd1 O2 81.71(12) 1_565 2_676 ?
O1W Gd1 O2 74.66(15) . 2_676 ?
O4 Gd1 O2 128.36(13) 2_665 2_676 ?
O5 Gd1 O6 123.85(12) 2_675 . ?
O3 Gd1 O6 87.27(14) 1_565 . ?
O1W Gd1 O6 142.94(14) . . ?
O4 Gd1 O6 75.31(14) 2_665 . ?
O2 Gd1 O6 70.62(12) 2_676 . ?
O5 Gd1 O2 130.39(12) 2_675 1_454 ?
O3 Gd1 O2 147.38(12) 1_565 1_454 ?
O1W Gd1 O2 88.52(15) . 1_454 ?
O4 Gd1 O2 75.53(12) 2_665 1_454 ?
O2 Gd1 O2 66.64(13) 2_676 1_454 ?
O6 Gd1 O2 89.40(12) . 1_454 ?
O5 Gd1 O1 79.51(13) 2_675 1_454 ?
O3 Gd1 O1 140.12(14) 1_565 1_454 ?
O1W Gd1 O1 70.93(15) . 1_454 ?
O4 Gd1 O1 69.66(14) 2_665 1_454 ?
O2 Gd1 O1 108.31(12) 2_676 1_454 ?
O6 Gd1 O1 132.61(14) . 1_454 ?
O2 Gd1 O1 51.92(12) 1_454 1_454 ?
O5 Gd1 O5 73.16(14) 2_675 . ?
O3 Gd1 O5 69.01(12) 1_565 . ?
O1W Gd1 O5 140.92(14) . . ?
O4 Gd1 O5 67.15(12) 2_665 . ?
O2 Gd1 O5 113.98(11) 2_676 . ?
O6 Gd1 O5 50.96(11) . . ?
O2 Gd1 O5 130.42(12) 1_454 . ?
O1 Gd1 O5 132.23(13) 1_454 . ?
O5 Gd1 C6 104.12(13) 2_675 1_454 ?
O3 Gd1 C6 154.47(14) 1_565 1_454 ?
O1W Gd1 C6 79.49(16) . 1_454 ?
O4 Gd1 C6 69.42(14) 2_665 1_454 ?
O2 Gd1 C6 88.59(13) 2_676 1_454 ?
O6 Gd1 C6 111.75(14) . 1_454 ?
O2 Gd1 C6 26.68(13) 1_454 1_454 ?
O1 Gd1 C6 25.28(14) 1_454 1_454 ?
O5 Gd1 C6 136.16(13) . 1_454 ?
O5 Gd1 C9 98.75(14) 2_675 . ?
O3 Gd1 C9 77.97(14) 1_565 . ?
O1W Gd1 C9 151.60(15) . . ?
O4 Gd1 C9 68.34(14) 2_665 . ?
O2 Gd1 C9 92.55(13) 2_676 . ?
O6 Gd1 C9 25.16(13) . . ?
O2 Gd1 C9 109.90(14) 1_454 . ?
O1 Gd1 C9 137.45(14) 1_454 . ?
O5 Gd1 C9 25.83(13) . . ?
C6 Gd1 C9 126.26(15) 1_454 . ?
O5 Gd1 Gd1 39.24(9) 2_675 2_675 ?
O3 Gd1 Gd1 68.15(9) 1_565 2_675 ?
O1W Gd1 Gd1 116.84(12) . 2_675 ?
O4 Gd1 Gd1 68.35(9) 2_665 2_675 ?
O2 Gd1 Gd1 141.90(8) 2_676 2_675 ?
O6 Gd1 Gd1 84.75(9) . 2_675 ?
O2 Gd1 Gd1 143.73(8) 1_454 2_675 ?
O1 Gd1 Gd1 109.76(10) 1_454 2_675 ?
O5 Gd1 Gd1 33.92(8) . 2_675 ?
C6 Gd1 Gd1 128.24(10) 1_454 2_675 ?
C9 Gd1 Gd1 59.59(10) . 2_675 ?
O8 C1 N1 122.4(5) . . ?
O8 C1 N2 122.3(5) . . ?
N1 C1 N2 115.3(5) . . ?
O9 C2 N2 121.6(5) . . ?
O9 C2 N3 122.4(5) . . ?
N2 C2 N3 116.0(5) . . ?
O7 C3 N3 122.5(6) . . ?
O7 C3 N1 121.6(6) . . ?
N3 C3 N1 115.8(5) . . ?
N2 C4 C5 113.5(5) . . ?
N2 C4 H4A 108.9 . . ?
C5 C4 H4A 108.9 . . ?
N2 C4 H4B 108.9 . . ?
C5 C4 H4B 108.9 . . ?
H4A C4 H4B 107.7 . . ?
C6 C5 C4 110.6(5) . . ?
C6 C5 H5A 109.5 . . ?
C4 C5 H5A 109.5 . . ?
C6 C5 H5B 109.5 . . ?
C4 C5 H5B 109.5 . . ?
H5A C5 H5B 108.1 . . ?
O1 C6 O2 120.9(5) . . ?
O1 C6 C5 121.1(5) . . ?
O2 C6 C5 118.0(5) . . ?
O1 C6 Gd1 61.1(3) . 1_656 ?
O2 C6 Gd1 60.0(2) . 1_656 ?
C5 C6 Gd1 173.5(4) . 1_656 ?
N3 C7 C8 111.0(5) . . ?
N3 C7 H7A 109.4 . . ?
C8 C7 H7A 109.4 . . ?
N3 C7 H7B 109.4 . . ?
C8 C7 H7B 109.4 . . ?
H7A C7 H7B 108.0 . . ?
C9 C8 C7 112.1(5) . . ?
C9 C8 H8A 109.2 . . ?
C7 C8 H8A 109.2 . . ?
C9 C8 H8B 109.2 . . ?
C7 C8 H8B 109.2 . . ?
H8A C8 H8B 107.9 . . ?
O6 C9 O5 120.7(5) . . ?
O6 C9 C8 120.5(5) . . ?
O5 C9 C8 118.7(5) . . ?
O6 C9 Gd1 57.2(3) . . ?
O5 C9 Gd1 63.6(3) . . ?
C8 C9 Gd1 174.7(4) . . ?
N1 C10 C11 110.7(5) . . ?
N1 C10 H10A 109.5 . . ?
C11 C10 H10A 109.5 . . ?
N1 C10 H10B 109.5 . . ?
C11 C10 H10B 109.5 . . ?
H10A C10 H10B 108.1 . . ?
C12 C11 C10 114.4(5) . . ?
C12 C11 H11A 108.7 . . ?
C10 C11 H11A 108.7 . . ?
C12 C11 H11B 108.7 . . ?
C10 C11 H11B 108.7 . . ?
H11A C11 H11B 107.6 . . ?
O4 C12 O3 126.2(5) . . ?
O4 C12 C11 116.0(5) . . ?
O3 C12 C11 117.9(5) . . ?
N4 C13 H13A 109.5 . . ?
N4 C13 H13B 109.5 . . ?
H13A C13 H13B 109.5 . . ?
N4 C13 H13C 109.5 . . ?
H13A C13 H13C 109.5 . . ?
H13B C13 H13C 109.5 . . ?
N4 C14 H14A 109.5 . . ?
N4 C14 H14B 109.5 . . ?
H14A C14 H14B 109.5 . . ?
N4 C14 H14C 109.5 . . ?
H14A C14 H14C 109.5 . . ?
H14B C14 H14C 109.5 . . ?
N4 C15 O10 115.2(11) . . ?
N4 C15 H15A 122.4 . . ?
O10 C15 H15A 122.4 . . ?
C1 N1 C3 124.0(5) . . ?
C1 N1 C10 118.1(5) . . ?
C3 N1 C10 117.7(4) . . ?
C2 N2 C1 124.4(5) . . ?
C2 N2 C4 117.3(5) . . ?
C1 N2 C4 118.1(5) . . ?
C15 N4 C13 117.0(10) . . ?
C15 N4 C14 116.8(11) . . ?
C13 N4 C14 126.1(10) . . ?
C3 N3 C2 124.2(5) . . ?
C3 N3 C7 118.1(5) . . ?
C2 N3 C7 117.7(5) . . ?
C6 O1 Gd1 93.7(3) . 1_656 ?
C6 O2 Gd1 135.2(3) . 2_676 ?
C6 O2 Gd1 93.3(3) . 1_656 ?
Gd1 O2 Gd1 113.36(13) 2_676 1_656 ?
C12 O3 Gd1 134.5(3) . 1_545 ?
C12 O4 Gd1 135.0(3) . 2_665 ?
C9 O5 Gd1 160.9(3) . 2_675 ?
C9 O5 Gd1 90.5(3) . . ?
Gd1 O5 Gd1 106.84(14) 2_675 . ?
C9 O6 Gd1 97.6(3) . . ?
O5W O1W Gd1 134.3(10) . . ?
O1W O5W O2W 149.3(16) . . ?

loop_
_geom_bond_atom_site_label_1
_geom_bond_atom_site_label_2
_geom_bond_distance
_geom_bond_site_symmetry_2
_geom_bond_publ_flag
Gd1 O5 2.302(4) 2_675 ?
Gd1 O3 2.378(4) 1_565 ?
Gd1 O1W 2.413(4) . ?
Gd1 O4 2.419(3) 2_665 ?
Gd1 O2 2.425(3) 2_676 ?
Gd1 O6 2.470(4) . ?
Gd1 O2 2.491(3) 1_454 ?
Gd1 O1 2.519(4) 1_454 ?
Gd1 O5 2.610(4) . ?
Gd1 C6 2.872(5) 1_454 ?
Gd1 C9 2.912(5) . ?
Gd1 Gd1 3.9486(10) 2_675 ?
C1 O8 1.203(7) . ?
C1 N1 1.379(7) . ?
C1 N2 1.388(7) . ?
C2 O9 1.211(7) . ?
C2 N2 1.373(7) . ?
C2 N3 1.376(7) . ?
C3 O7 1.207(7) . ?
C3 N3 1.370(8) . ?
C3 N1 1.390(8) . ?
C4 N2 1.471(7) . ?
C4 C5 1.509(7) . ?
C4 H4A 0.9700 . ?
C4 H4B 0.9700 . ?
C5 C6 1.502(7) . ?
C5 H5A 0.9700 . ?
C5 H5B 0.9700 . ?
C6 O1 1.229(7) . ?
C6 O2 1.292(6) . ?
C6 Gd1 2.872(5) 1_656 ?
C7 N3 1.470(7) . ?
C7 C8 1.516(8) . ?
C7 H7A 0.9700 . ?
C7 H7B 0.9700 . ?
C8 C9 1.508(7) . ?
C8 H8A 0.9700 . ?
C8 H8B 0.9700 . ?
C9 O6 1.249(6) . ?
C9 O5 1.269(6) . ?
C10 N1 1.476(7) . ?
C10 C11 1.515(8) . ?
C10 H10A 0.9700 . ?
C10 H10B 0.9700 . ?
C11 C12 1.506(7) . ?
C11 H11A 0.9700 . ?
C11 H11B 0.9700 . ?
C12 O4 1.257(6) . ?
C12 O3 1.260(6) . ?
C13 N4 1.478(14) . ?
C13 H13A 0.9600 . ?
C13 H13B 0.9600 . ?
C13 H13C 0.9600 . ?
C14 N4 1.507(14) . ?
C14 H14A 0.9600 . ?
C14 H14B 0.9600 . ?
C14 H14C 0.9600 . ?
C15 N4 1.374(14) . ?
C15 O10 1.446(18) . ?
C15 H15A 0.9300 . ?
O1 Gd1 2.519(4) 1_656 ?
O2 Gd1 2.425(3) 2_676 ?
O2 Gd1 2.491(3) 1_656 ?
O3 Gd1 2.378(4) 1_545 ?
O4 Gd1 2.419(3) 2_665 ?
O5 Gd1 2.302(3) 2_675 ?
O1W O5W 1.199(19) . ?
O2W O5W 1.66(2) . ?
O3W O4W 1.20(5) . ?

loop_
_geom_torsion_atom_site_label_1
_geom_torsion_atom_site_label_2
_geom_torsion_atom_site_label_3
_geom_torsion_atom_site_label_4
_geom_torsion
_geom_torsion_site_symmetry_1
_geom_torsion_site_symmetry_2
_geom_torsion_site_symmetry_3
_geom_torsion_site_symmetry_4
_geom_torsion_publ_flag
N2 C4 C5 C6 -172.1(5) . . . . ?
C4 C5 C6 O1 27.9(8) . . . . ?
C4 C5 C6 O2 -149.6(5) . . . . ?
C4 C5 C6 Gd1 -79(3) . . . 1_656 ?
N3 C7 C8 C9 176.7(5) . . . . ?
C7 C8 C9 O6 -14.6(8) . . . . ?
C7 C8 C9 O5 167.1(5) . . . . ?
C7 C8 C9 Gd1 -78(4) . . . . ?
O5 Gd1 C9 O6 -176.0(3) 2_675 . . . ?
O3 Gd1 C9 O6 109.8(3) 1_565 . . . ?
O1W Gd1 C9 O6 90.5(5) . . . . ?
O4 Gd1 C9 O6 -101.8(3) 2_665 . . . ?
O2 Gd1 C9 O6 28.8(3) 2_676 . . . ?
O2 Gd1 C9 O6 -37.2(3) 1_454 . . . ?
O1 Gd1 C9 O6 -92.0(4) 1_454 . . . ?
O5 Gd1 C9 O6 176.2(5) . . . . ?
C6 Gd1 C9 O6 -61.3(4) 1_454 . . . ?
Gd1 Gd1 C9 O6 -178.6(4) 2_675 . . . ?
O5 Gd1 C9 O5 7.8(4) 2_675 . . . ?
O3 Gd1 C9 O5 -66.4(3) 1_565 . . . ?
O1W Gd1 C9 O5 -85.7(4) . . . . ?
O4 Gd1 C9 O5 82.0(3) 2_665 . . . ?
O2 Gd1 C9 O5 -147.4(3) 2_676 . . . ?
O6 Gd1 C9 O5 -176.2(5) . . . . ?
O2 Gd1 C9 O5 146.6(3) 1_454 . . . ?
O1 Gd1 C9 O5 91.8(3) 1_454 . . . ?
C6 Gd1 C9 O5 122.5(3) 1_454 . . . ?
Gd1 Gd1 C9 O5 5.2(2) 2_675 . . . ?
O5 Gd1 C9 C8 -109(4) 2_675 . . . ?
O3 Gd1 C9 C8 177(4) 1_565 . . . ?
O1W Gd1 C9 C8 157(4) . . . . ?
O4 Gd1 C9 C8 -35(4) 2_665 . . . ?
O2 Gd1 C9 C8 96(4) 2_676 . . . ?
O6 Gd1 C9 C8 67(4) . . . . ?
O2 Gd1 C9 C8 30(4) 1_454 . . . ?
O1 Gd1 C9 C8 -25(4) 1_454 . . . ?
O5 Gd1 C9 C8 -117(4) . . . . ?
C6 Gd1 C9 C8 5(4) 1_454 . . . ?
Gd1 Gd1 C9 C8 -112(4) 2_675 . . . ?
N1 C10 C11 C12 -172.6(5) . . . . ?
C10 C11 C12 O4 -171.6(5) . . . . ?
C10 C11 C12 O3 9.3(8) . . . . ?
O8 C1 N1 C3 -178.9(6) . . . . ?
N2 C1 N1 C3 0.4(8) . . . . ?
O8 C1 N1 C10 -5.7(9) . . . . ?
N2 C1 N1 C10 173.5(5) . . . . ?
O7 C3 N1 C1 176.0(6) . . . . ?
N3 C3 N1 C1 -5.6(8) . . . . ?
O7 C3 N1 C10 2.8(9) . . . . ?
N3 C3 N1 C10 -178.8(5) . . . . ?
C11 C10 N1 C1 -81.3(7) . . . . ?
C11 C10 N1 C3 92.3(6) . . . . ?
O9 C2 N2 C1 178.2(6) . . . . ?
N3 C2 N2 C1 -1.2(8) . . . . ?
O9 C2 N2 C4 -6.2(8) . . . . ?
N3 C2 N2 C4 174.5(5) . . . . ?
O8 C1 N2 C2 -177.5(6) . . . . ?
N1 C1 N2 C2 3.2(8) . . . . ?
O8 C1 N2 C4 6.9(9) . . . . ?
N1 C1 N2 C4 -172.4(5) . . . . ?
C5 C4 N2 C2 87.5(7) . . . . ?
C5 C4 N2 C1 -96.6(6) . . . . ?
O10 C15 N4 C13 173.6(10) . . . . ?
O10 C15 N4 C14 -7.1(15) . . . . ?
O7 C3 N3 C2 -173.6(6) . . . . ?
N1 C3 N3 C2 8.0(8) . . . . ?
O7 C3 N3 C7 2.6(9) . . . . ?
N1 C3 N3 C7 -175.8(5) . . . . ?
O9 C2 N3 C3 175.8(6) . . . . ?
N2 C2 N3 C3 -4.9(8) . . . . ?
O9 C2 N3 C7 -0.4(9) . . . . ?
N2 C2 N3 C7 178.9(5) . . . . ?
C8 C7 N3 C3 -90.4(7) . . . . ?
C8 C7 N3 C2 86.0(7) . . . . ?
O2 C6 O1 Gd1 4.6(5) . . . 1_656 ?
C5 C6 O1 Gd1 -172.8(5) . . . 1_656 ?
O1 C6 O2 Gd1 123.9(5) . . . 2_676 ?
C5 C6 O2 Gd1 -58.6(7) . . . 2_676 ?
Gd1 C6 O2 Gd1 128.5(4) 1_656 . . 2_676 ?
O1 C6 O2 Gd1 -4.6(5) . . . 1_656 ?
C5 C6 O2 Gd1 172.9(5) . . . 1_656 ?
O4 C12 O3 Gd1 -30.4(9) . . . 1_545 ?
C11 C12 O3 Gd1 148.6(4) . . . 1_545 ?
O3 C12 O4 Gd1 -3.7(9) . . . 2_665 ?
C11 C12 O4 Gd1 177.3(4) . . . 2_665 ?
O6 C9 O5 Gd1 -159.6(8) . . . 2_675 ?
C8 C9 O5 Gd1 18.6(14) . . . 2_675 ?
Gd1 C9 O5 Gd1 -155.9(11) . . . 2_675 ?
O6 C9 O5 Gd1 -3.7(5) . . . . ?
C8 C9 O5 Gd1 174.6(5) . . . . ?
O5 Gd1 O5 C9 -172.0(4) 2_675 . . . ?
O3 Gd1 O5 C9 106.3(3) 1_565 . . . ?
O1W Gd1 O5 C9 131.2(3) . . . . ?
O4 Gd1 O5 C9 -87.2(3) 2_665 . . . ?
O2 Gd1 O5 C9 36.1(3) 2_676 . . . ?
O6 Gd1 O5 C9 2.1(3) . . . . ?
O2 Gd1 O5 C9 -42.8(3) 1_454 . . . ?
O1 Gd1 O5 C9 -114.1(3) 1_454 . . . ?
C6 Gd1 O5 C9 -79.0(3) 1_454 . . . ?
Gd1 Gd1 O5 C9 -172.0(4) 2_675 . . . ?
O5 Gd1 O5 Gd1 0.0 2_675 . . 2_675 ?
O3 Gd1 O5 Gd1 -81.73(15) 1_565 . . 2_675 ?
O1W Gd1 O5 Gd1 -56.8(3) . . . 2_675 ?
O4 Gd1 O5 Gd1 84.79(16) 2_665 . . 2_675 ?
O2 Gd1 O5 Gd1 -151.87(13) 2_676 . . 2_675 ?
O6 Gd1 O5 Gd1 174.1(2) . . . 2_675 ?
O2 Gd1 O5 Gd1 129.16(13) 1_454 . . 2_675 ?
O1 Gd1 O5 Gd1 57.9(2) 1_454 . . 2_675 ?
C6 Gd1 O5 Gd1 93.0(2) 1_454 . . 2_675 ?
C9 Gd1 O5 Gd1 172.0(4) . . . 2_675 ?
O5 C9 O6 Gd1 4.0(5) . . . . ?
C8 C9 O6 Gd1 -174.3(5) . . . . ?
O5 Gd1 O6 C9 4.7(4) 2_675 . . . ?
O3 Gd1 O6 C9 -67.1(3) 1_565 . . . ?
O1W Gd1 O6 C9 -127.9(3) . . . . ?
O4 Gd1 O6 C9 70.2(3) 2_665 . . . ?
O2 Gd1 O6 C9 -149.3(3) 2_676 . . . ?
O2 Gd1 O6 C9 145.4(3) 1_454 . . . ?
O1 Gd1 O6 C9 113.3(3) 1_454 . . . ?
O5 Gd1 O6 C9 -2.1(3) . . . . ?
C6 Gd1 O6 C9 130.4(3) 1_454 . . . ?
Gd1 Gd1 O6 C9 1.2(3) 2_675 . . . ?
O5 Gd1 O1W O5W -150.6(14) 2_675 . . . ?
O3 Gd1 O1W O5W -73.0(14) 1_565 . . . ?
O4 Gd1 O1W O5W 144.2(13) 2_665 . . . ?
O2 Gd1 O1W O5W 12.3(14) 2_676 . . . ?
O6 Gd1 O1W O5W -8.5(14) . . . . ?
O2 Gd1 O1W O5W 78.5(14) 1_454 . . . ?
O1 Gd1 O1W O5W 128.4(14) 1_454 . . . ?
O5 Gd1 O1W O5W -97.0(14) . . . . ?
C6 Gd1 O1W O5W 103.8(14) 1_454 . . . ?
C9 Gd1 O1W O5W -53.4(15) . . . . ?
Gd1 Gd1 O1W O5W -128.5(14) 2_675 . . . ?
Gd1 O1W O5W O2W 14(4) . . . . ?
